data_7018372
loop_
_publ_author_name
'Konidaris, Konstantis F.'
'Bekiari, Vlasoula'
'Katsoulakou, Eugenia'
'Raptopoulou, Catherine P.'
'Psycharis, Vassilis'
'Manessi-Zoupa, Evy'
'Kostakis, George E.'
'Perlepes, Spyros P.'

_publ_section_title
;
 Investigation of the zinc(ii)-benzoate-2-pyridinealdoxime reaction
 system.
;
_journal_issue 13
_journal_name_full 'Dalton transactions (Cambridge, England : 2003)'
_journal_page_first 3797
_journal_page_last 3806
_journal_paper_doi 10.1039/c2dt11853j
_journal_volume 41
_journal_year 2012
_chemical_formula_sum 'C25 H26 N14 O7 Zn4'
_chemical_formula_weight 896.08
_space_group_IT_number 2
_symmetry_cell_setting triclinic
_symmetry_space_group_name_Hall '-P 1'
_symmetry_space_group_name_H-M 'P -1'
_atom_sites_solution_hydrogens geom
_atom_sites_solution_primary direct
_atom_sites_solution_secondary difmap
_audit_creation_method SHELXL-97
_audit_update_record
;
2011-09-19 # Formatted by publCIF
;
_cell_angle_alpha 76.4260(10)
_cell_angle_beta 68.6370(10)
_cell_angle_gamma 76.0430(10)
_cell_formula_units_Z 1
_cell_length_a 9.25740(10)
_cell_length_b 9.88540(10)
_cell_length_c 10.35700(10)
_cell_measurement_reflns_used 10306
_cell_measurement_temperature 180(2)
_cell_measurement_theta_max 71.95
_cell_measurement_theta_min 7.11
_cell_volume 845.238(16)
_computing_cell_refinement 'CrystalClear, Rigaku MSC, 2005'
_computing_data_collection 'CrystalClear, Rigaku MSC, 2005'
_computing_data_reduction 'CrystalClear, Rigaku MSC, 2005'
_computing_structure_refinement 'SHELXL-97 (Sheldrick, 1997)'
_computing_structure_solution 'SHELXS-97 (Sheldrick, 1997)'
_diffrn_ambient_temperature 180(2)
_diffrn_measured_fraction_theta_full 0.917
_diffrn_measured_fraction_theta_max 0.917
_diffrn_measurement_device_type 'Rigaku R-AXIS SPIDER IPDS'
_diffrn_measurement_method '\q scans'
_diffrn_radiation_monochromator graphite
_diffrn_radiation_source 'fine-focus sealed tube'
_diffrn_radiation_type CuK\a
_diffrn_radiation_wavelength 1.54178
_diffrn_reflns_av_R_equivalents 0.0317
_diffrn_reflns_av_sigmaI/netI 0.0309
_diffrn_reflns_limit_h_max 10
_diffrn_reflns_limit_h_min -10
_diffrn_reflns_limit_k_max 11
_diffrn_reflns_limit_k_min -11
_diffrn_reflns_limit_l_max 12
_diffrn_reflns_limit_l_min -11
_diffrn_reflns_number 10952
_diffrn_reflns_theta_full 64.96
_diffrn_reflns_theta_max 64.96
_diffrn_reflns_theta_min 7.58
_exptl_absorpt_coefficient_mu 3.783
_exptl_absorpt_correction_T_max 1.000
_exptl_absorpt_correction_T_min 0.677
_exptl_absorpt_correction_type empirical
_exptl_absorpt_process_details 'CrystalClear, Rigaku MSC, 2005'
_exptl_crystal_colour colorless
_exptl_crystal_density_diffrn 1.760
_exptl_crystal_density_method 'not measured'
_exptl_crystal_description parallelepiped
_exptl_crystal_F_000 450
_exptl_crystal_size_max 0.35
_exptl_crystal_size_mid 0.27
_exptl_crystal_size_min 0.08
_refine_diff_density_max 1.278
_refine_diff_density_min -0.430
_refine_diff_density_rms 0.097
_refine_ls_extinction_method none
_refine_ls_goodness_of_fit_ref 1.055
_refine_ls_hydrogen_treatment refall
_refine_ls_matrix_type full
_refine_ls_number_parameters 229
_refine_ls_number_reflns 2636
_refine_ls_number_restraints 0
_refine_ls_restrained_S_all 1.055
_refine_ls_R_factor_all 0.0470
_refine_ls_R_factor_gt 0.0432
_refine_ls_shift/su_max 0.001
_refine_ls_shift/su_mean 0.000
_refine_ls_structure_factor_coef Fsqd
_refine_ls_weighting_details 'calc w=1/[\s^2^(Fo^2^)+(0.0718P)^2^+1.8046P] where P=(Fo^2^+2Fc^2^)/3'
_refine_ls_weighting_scheme calc
_refine_ls_wR_factor_gt 0.1241
_refine_ls_wR_factor_ref 0.1278
_reflns_number_gt 2376
_reflns_number_total 2636
_reflns_threshold_expression >2sigma(I)
_cod_data_source_file c2dt11853j.txt
_cod_data_source_block pekk342
_cod_original_cell_volume 845.238(15)
_cod_original_sg_symbol_H-M P-1
_cod_database_code 7018372

loop_
_symmetry_equiv_pos_as_xyz
'x, y, z'
'-x, -y, -z'

loop_
_atom_site_label
_atom_site_type_symbol
_atom_site_fract_x
_atom_site_fract_y
_atom_site_fract_z
_atom_site_U_iso_or_equiv
_atom_site_adp_type
_atom_site_occupancy
_atom_site_symmetry_multiplicity
_atom_site_calc_flag
_atom_site_refinement_flags
Zn1 Zn 0.85647(6) 0.12683(5) 0.56095(6) 0.0310(2) Uani 1 1 d .
Zn2 Zn 0.85814(7) -0.19545(6) 0.74409(6) 0.0340(2) Uani 1 1 d .
O1 O 0.6478(4) -0.0935(3) 0.7507(3) 0.0419(8) Uani 1 1 d .
N1 N 0.6835(5) 0.2630(4) 0.4696(4) 0.0368(9) Uani 1 1 d .
N2 N 0.6604(4) 0.0199(4) 0.6460(4) 0.0355(9) Uani 1 1 d .
O11 O 1.0985(4) 0.3240(3) 0.3885(3) 0.0359(8) Uani 1 1 d .
N11 N 0.7745(5) 0.2164(4) 0.7585(4) 0.0390(10) Uani 1 1 d .
N12 N 0.9957(4) 0.2835(3) 0.5155(4) 0.0304(8) Uani 1 1 d .
N21 N 0.8848(6) -0.3005(5) 0.9198(5) 0.0590(13) Uani 1 1 d .
N22 N 0.8301(5) -0.2760(5) 1.0357(4) 0.0495(11) Uani 1 1 d .
N23 N 0.7832(8) -0.2597(7) 1.1510(5) 0.0860(19) Uani 1 1 d .
O31 O 1.0003(3) -0.0558(3) 0.6349(3) 0.0344(7) Uani 1 1 d .
C1 C 0.6967(6) 0.3826(5) 0.3771(5) 0.0402(12) Uani 1 1 d .
H1 H 0.7927 0.4178 0.3456 0.052 Uiso 1 1 calc R
C2 C 0.5787(7) 0.4572(5) 0.3253(5) 0.0474(13) Uani 1 1 d .
H2 H 0.5910 0.5444 0.2633 0.062 Uiso 1 1 calc R
C3 C 0.4424(7) 0.4038(6) 0.3644(6) 0.0489(13) Uani 1 1 d .
H3 H 0.3603 0.4520 0.3275 0.064 Uiso 1 1 calc R
C4 C 0.4263(6) 0.2782(5) 0.4589(6) 0.0454(13) Uani 1 1 d .
H4 H 0.3333 0.2388 0.4875 0.059 Uiso 1 1 calc R
C5 C 0.5482(5) 0.2121(5) 0.5103(5) 0.0379(11) Uani 1 1 d .
C6 C 0.5377(6) 0.0820(5) 0.6138(5) 0.0400(12) Uani 1 1 d .
H6 H 0.4423 0.0452 0.6556 0.052 Uiso 1 1 calc R
C11 C 0.6586(7) 0.1882(7) 0.8778(6) 0.068(2) Uani 1 1 d .
H11 H 0.6000 0.1185 0.8850 0.088 Uiso 1 1 calc R
C12 C 0.6201(10) 0.2549(9) 0.9908(7) 0.105(3) Uani 1 1 d .
H12 H 0.5350 0.2333 1.0734 0.137 Uiso 1 1 calc R
C13 C 0.7068(9) 0.3537(8) 0.9828(7) 0.091(3) Uani 1 1 d .
H13 H 0.6837 0.4001 1.0604 0.118 Uiso 1 1 calc R
C14 C 0.8284(7) 0.3843(5) 0.8596(5) 0.0515(15) Uani 1 1 d .
H14 H 0.8896 0.4525 0.8509 0.067 Uiso 1 1 calc R
C15 C 0.8584(5) 0.3140(4) 0.7506(5) 0.0355(11) Uani 1 1 d .
C16 C 0.9805(5) 0.3453(4) 0.6162(4) 0.0313(10) Uani 1 1 d .
H16 H 1.0472 0.4101 0.6040 0.041 Uiso 1 1 calc R
O1M O 1.0980(12) -0.0314(11) 0.7185(11) 0.086(3) Uiso 0.50 1 d P
C1M C 1.162(2) 0.0273(18) 0.757(2) 0.013(5) Uiso 0.25 1 d P
C2M C 1.133(2) 0.0269(18) 0.786(2) 0.015(5) Uiso 0.25 1 d P

loop_
_atom_site_aniso_label
_atom_site_aniso_U_11
_atom_site_aniso_U_22
_atom_site_aniso_U_33
_atom_site_aniso_U_23
_atom_site_aniso_U_13
_atom_site_aniso_U_12
Zn1 0.0300(4) 0.0281(3) 0.0340(4) -0.0100(2) -0.0005(3) -0.0144(3)
Zn2 0.0389(4) 0.0309(3) 0.0301(3) -0.0093(2) 0.0001(3) -0.0157(3)
O1 0.0369(18) 0.0339(16) 0.0456(19) -0.0034(14) 0.0026(15) -0.0174(14)
N1 0.041(2) 0.034(2) 0.037(2) -0.0129(16) -0.0056(18) -0.0158(17)
N2 0.033(2) 0.0307(19) 0.039(2) -0.0135(16) 0.0033(18) -0.0157(17)
O11 0.0392(17) 0.0340(16) 0.0315(15) -0.0092(13) 0.0033(14) -0.0204(14)
N11 0.041(2) 0.037(2) 0.036(2) -0.0143(16) 0.0032(18) -0.0175(17)
N12 0.0298(19) 0.0267(17) 0.0314(18) -0.0074(15) -0.0007(16) -0.0108(15)
N21 0.094(4) 0.041(2) 0.039(3) -0.0087(19) -0.018(2) -0.011(2)
N22 0.058(3) 0.054(3) 0.040(3) -0.004(2) -0.012(2) -0.026(2)
N23 0.099(5) 0.118(5) 0.040(3) -0.017(3) -0.009(3) -0.035(4)
O31 0.0342(16) 0.0320(15) 0.0347(16) -0.0112(13) -0.0002(13) -0.0135(13)
C1 0.045(3) 0.036(2) 0.039(3) -0.011(2) -0.009(2) -0.013(2)
C2 0.057(3) 0.042(3) 0.043(3) -0.015(2) -0.015(3) -0.004(3)
C3 0.048(3) 0.052(3) 0.052(3) -0.022(3) -0.022(3) 0.005(2)
C4 0.038(3) 0.046(3) 0.057(3) -0.021(2) -0.013(3) -0.008(2)
C5 0.031(2) 0.039(2) 0.046(3) -0.019(2) -0.007(2) -0.006(2)
C6 0.030(2) 0.041(3) 0.049(3) -0.017(2) 0.000(2) -0.017(2)
C11 0.075(4) 0.073(4) 0.049(3) -0.028(3) 0.021(3) -0.049(3)
C12 0.126(6) 0.119(6) 0.060(4) -0.053(4) 0.048(4) -0.088(6)
C13 0.116(6) 0.101(5) 0.052(3) -0.045(4) 0.029(4) -0.069(5)
C14 0.071(4) 0.047(3) 0.037(3) -0.017(2) -0.001(3) -0.028(3)
C15 0.042(3) 0.028(2) 0.034(2) -0.0096(18) -0.003(2) -0.012(2)
C16 0.039(2) 0.027(2) 0.031(2) -0.0063(17) -0.0069(19) -0.0162(19)

loop_
_atom_type_symbol
_atom_type_description
_atom_type_scat_dispersion_real
_atom_type_scat_dispersion_imag
_atom_type_scat_source
C C 0.0181 0.0091 'International Tables Vol C Tables 4.2.6.8 and 6.1.1.4'
H H 0.0000 0.0000 'International Tables Vol C Tables 4.2.6.8 and 6.1.1.4'
N N 0.0311 0.0180 'International Tables Vol C Tables 4.2.6.8 and 6.1.1.4'
O O 0.0492 0.0322 'International Tables Vol C Tables 4.2.6.8 and 6.1.1.4'
Zn Zn -1.5491 0.6778 'International Tables Vol C Tables 4.2.6.8 and 6.1.1.4'

loop_
_geom_angle_atom_site_label_1
_geom_angle_atom_site_label_2
_geom_angle_atom_site_label_3
_geom_angle
_geom_angle_site_symmetry_1
_geom_angle_site_symmetry_3
N12 Zn1 N2 160.78(13) . .
N12 Zn1 O31 101.46(13) . .
N2 Zn1 O31 90.32(13) . .
N12 Zn1 O31 89.83(11) . 2_756
N2 Zn1 O31 107.29(12) . 2_756
O31 Zn1 O31 80.03(13) . 2_756
N12 Zn1 N1 94.67(14) . .
N2 Zn1 N1 76.32(15) . .
O31 Zn1 N1 162.14(12) . .
O31 Zn1 N1 92.52(13) 2_756 .
N12 Zn1 N11 75.70(13) . .
N2 Zn1 N11 88.44(13) . .
O31 Zn1 N11 94.29(14) . .
O31 Zn1 N11 163.19(13) 2_756 .
N1 Zn1 N11 97.09(15) . .
N21 Zn2 O1 117.12(18) . .
N21 Zn2 O11 110.35(16) . 2_756
O1 Zn2 O11 102.46(14) . 2_756
N21 Zn2 O31 117.33(18) . .
O1 Zn2 O31 104.74(13) . .
O11 Zn2 O31 102.96(11) 2_756 .
N2 O1 Zn2 109.0(2) . .
C1 N1 C5 117.7(5) . .
C1 N1 Zn1 129.2(3) . .
C5 N1 Zn1 113.0(3) . .
C6 N2 O1 118.2(3) . .
C6 N2 Zn1 116.5(3) . .
O1 N2 Zn1 124.1(3) . .
N12 O11 Zn2 112.7(2) . 2_756
C11 N11 C15 117.8(4) . .
C11 N11 Zn1 129.9(3) . .
C15 N11 Zn1 112.3(3) . .
C16 N12 O11 117.5(3) . .
C16 N12 Zn1 117.3(3) . .
O11 N12 Zn1 125.2(2) . .
N22 N21 Zn2 132.0(4) . .
N23 N22 N21 175.6(7) . .
O1M O31 Zn2 112.5(4) . .
O1M O31 Zn1 116.3(4) . .
Zn2 O31 Zn1 106.23(14) . .
O1M O31 Zn1 113.2(4) . 2_756
Zn2 O31 Zn1 107.63(12) . 2_756
Zn1 O31 Zn1 99.97(13) . 2_756
N1 C1 C2 123.3(5) . .
N1 C1 H1 118.3 . .
C2 C1 H1 118.3 . .
C1 C2 C3 118.9(5) . .
C1 C2 H2 120.5 . .
C3 C2 H2 120.5 . .
C2 C3 C4 119.0(5) . .
C2 C3 H3 120.5 . .
C4 C3 H3 120.5 . .
C5 C4 C3 118.6(5) . .
C5 C4 H4 120.7 . .
C3 C4 H4 120.7 . .
N1 C5 C4 122.4(5) . .
N1 C5 C6 115.8(5) . .
C4 C5 C6 121.8(4) . .
N2 C6 C5 118.0(4) . .
N2 C6 H6 121.0 . .
C5 C6 H6 121.0 . .
N11 C11 C12 123.1(5) . .
N11 C11 H11 118.5 . .
C12 C11 H11 118.5 . .
C11 C12 C13 118.9(5) . .
C11 C12 H12 120.5 . .
C13 C12 H12 120.5 . .
C12 C13 C14 118.9(5) . .
C12 C13 H13 120.6 . .
C14 C13 H13 120.6 . .
C15 C14 C13 118.6(5) . .
C15 C14 H14 120.7 . .
C13 C14 H14 120.7 . .
N11 C15 C14 122.7(4) . .
N11 C15 C16 116.0(4) . .
C14 C15 C16 121.3(4) . .
N12 C16 C15 118.4(4) . .
N12 C16 H16 120.8 . .
C15 C16 H16 120.8 . .
C1M O1M C2M 16.0(13) . .
C1M O1M O31 158.5(13) . .
C2M O1M O31 157.4(13) . .

loop_
_geom_bond_atom_site_label_1
_geom_bond_atom_site_label_2
_geom_bond_distance
_geom_bond_site_symmetry_2
Zn1 N12 2.112(3) .
Zn1 N2 2.124(3) .
Zn1 O31 2.134(3) .
Zn1 O31 2.151(3) 2_756
Zn1 N1 2.176(4) .
Zn1 N11 2.223(4) .
Zn2 N21 1.941(5) .
Zn2 O1 1.950(3) .
Zn2 O11 1.958(3) 2_756
Zn2 O31 1.994(3) .
O1 N2 1.359(5) .
N1 C1 1.336(6) .
N1 C5 1.350(6) .
N2 C6 1.274(6) .
O11 N12 1.350(4) .
O11 Zn2 1.958(3) 2_756
N11 C11 1.332(6) .
N11 C15 1.348(5) .
N12 C16 1.278(5) .
N21 N22 1.179(6) .
N22 N23 1.150(6) .
O31 O1M 1.549(11) .
O31 Zn1 2.151(3) 2_756
C1 C2 1.370(8) .
C1 H1 0.9500 .
C2 C3 1.372(8) .
C2 H2 0.9500 .
C3 C4 1.391(7) .
C3 H3 0.9500 .
C4 C5 1.379(7) .
C4 H4 0.9500 .
C5 C6 1.466(7) .
C6 H6 0.9500 .
C11 C12 1.370(8) .
C11 H11 0.9500 .
C12 C13 1.377(9) .
C12 H12 0.9500 .
C13 C14 1.387(7) .
C13 H13 0.9500 .
C14 C15 1.372(6) .
C14 H14 0.9500 .
C15 C16 1.460(6) .
C16 H16 0.9500 .
O1M C1M 1.131(19) .
O1M C2M 1.18(2) .
